data_1535076
loop_
_publ_author_name
'Mattausch, H.J.'
'Simon, A.'

_publ_section_title
;
 Rare earth metal boride carbide bromides. A system of building blocks
;
_journal_name_full 'Angewandte Chemie (Edition international)'
_journal_page_first 1633
_journal_page_last 1635
_journal_volume 34
_journal_year 1995
_chemical_formula_sum 'C2 B Br2 La3'
_chemical_name_systematic 'La3 B C2 Br2'
_space_group_IT_number 62
_symmetry_space_group_name_Hall '-P 2ac 2n'
_symmetry_space_group_name_H-M 'P n m a'
_cell_angle_alpha 90
_cell_angle_beta 90
_cell_angle_gamma 90
_cell_formula_units_Z 4
_cell_length_a 15.323
_cell_length_b 3.973
_cell_length_c 11.567
_cell_volume 704.179
_citation_journal_id_ASTM ACIEAY
_cod_data_source_file Mattausch_ACIEAY_1995_1774.cif
_cod_data_source_block C2B1Br2La3
_cod_original_cell_volume 704.1791
_cod_original_formula_sum 'C2 B1 Br2 La3'
_cod_database_code 1535076

loop_
_symmetry_equiv_pos_as_xyz
x,y,z
-x+1/2,-y,z+1/2
x+1/2,-y+1/2,-z+1/2
-x,y+1/2,-z
-x,-y,-z
x-1/2,y,-z-1/2
-x-1/2,y-1/2,z-1/2
x,-y-1/2,z

loop_
_atom_site_label
_atom_site_type_symbol
_atom_site_fract_x
_atom_site_fract_y
_atom_site_fract_z
_atom_site_occupancy
_atom_site_U_iso_or_equiv
B1 B 0.2548 -0.25 0.8754 1 0.0
La1 La 0.33149 0.25 0.70025 1 0.0
C1 C 0.2682 0.25 0.4997 1 0.0
Br1 Br 0.02701 0.25 0.11505 1 0.0
Br2 Br 0.00891 0.25 0.63476 1 0.0
C2 C 0.276 0.25 0.2527 1 0.0
La2 La 0.13602 0.25 0.87753 1 0.0
La3 La 0.34108 0.25 0.05272 1 0.0
